data_4078394
loop_
_publ_author_name
'Lindner, Ekkehard'
'Pautz, Stefan'
'Fawzi, Riad'
'Steimann, Manfred'

_publ_section_title
;
 Behavior of (Ether&#x2212;phosphine)ruthenium(II) Complexes
 [(\h6-C6Me6)RuH(P&#x2312;O)][BF4] Containing Reactive Ru&#x2212;O and
 Ru&#x2212;H Bonds toward Various Small Molecules and Their Application in
 Ring-Opening Metathesis Polymerization
;
_journal_issue 14
_journal_name_full Organometallics
_journal_page_first 3006
_journal_paper_doi 10.1021/om980001o
_journal_volume 17
_journal_year 1998
_chemical_formula_sum 'C30 H39 B F4 N O2 P Ru'
_chemical_formula_weight 664.47
_chemical_name_systematic
; 
 ? 
;
_space_group_IT_number 2
_symmetry_cell_setting triclinic
_symmetry_space_group_name_Hall '-P 1'
_symmetry_space_group_name_H-M 'P -1'
_atom_sites_solution_hydrogens geom
_atom_sites_solution_primary direct
_atom_sites_solution_secondary difmap
_audit_creation_method SHELXL
_cell_angle_alpha 76.65(2)
_cell_angle_beta 69.51(2)
_cell_angle_gamma 87.70(2)
_cell_formula_units_Z 2
_cell_length_a 9.883(3)
_cell_length_b 12.773(3)
_cell_length_c 12.924(3)
_cell_measurement_reflns_used 25
_cell_measurement_temperature 173(2)
_cell_measurement_theta_max 30
_cell_measurement_theta_min 10
_cell_volume 1485.5(7)
_computing_cell_refinement 'Siemens Xscans V2.2'
_computing_data_collection 'Siemens Xscans V2.2'
_computing_data_reduction 'Siemens Xscans V2.2'
_computing_molecular_graphics 'Siemens XP'
_computing_publication_material 'Siemens XCIF'
_computing_structure_refinement 'SHELXTL V5.03 (Sheldrick, 1995)'
_computing_structure_solution 'SHELXTL V5.03 (Sheldrick, 1995)'
_diffrn_ambient_temperature 173(2)
_diffrn_measurement_device 'Siemens P4'
_diffrn_measurement_method 'Omega Scan'
_diffrn_radiation_monochromator graphite
_diffrn_radiation_source 'fine-focus sealed tube'
_diffrn_radiation_type MoK\a
_diffrn_radiation_wavelength 0.71073
_diffrn_reflns_av_R_equivalents 0.0276
_diffrn_reflns_av_sigmaI/netI 0.0330
_diffrn_reflns_limit_h_max 11
_diffrn_reflns_limit_h_min -11
_diffrn_reflns_limit_k_max 14
_diffrn_reflns_limit_k_min -14
_diffrn_reflns_limit_l_max 15
_diffrn_reflns_limit_l_min -15
_diffrn_reflns_number 10386
_diffrn_reflns_theta_max 35.73
_diffrn_reflns_theta_min 2.09
_diffrn_standards_interval_count 98
_diffrn_standards_number 2
_exptl_absorpt_coefficient_mu 0.635
_exptl_absorpt_correction_type none
_exptl_crystal_colour yellow
_exptl_crystal_density_diffrn 1.486
_exptl_crystal_description cube
_exptl_crystal_F_000 684
_exptl_crystal_size_max 0.35
_exptl_crystal_size_mid 0.20
_exptl_crystal_size_min 0.20
_refine_diff_density_max 1.492
_refine_diff_density_min -0.503
_refine_diff_density_rms 0.125
_refine_ls_extinction_coef 0.0066(11)
_refine_ls_extinction_expression Fc^*^=kFc[1+0.001xFc^2^\l^3^/sin(2\q)]^-1/4^
_refine_ls_extinction_method SHELXL
_refine_ls_goodness_of_fit_all 1.666
_refine_ls_goodness_of_fit_obs 1.641
_refine_ls_hydrogen_treatment riding
_refine_ls_matrix_type full
_refine_ls_number_parameters 378
_refine_ls_number_reflns 5208
_refine_ls_number_restraints 0
_refine_ls_restrained_S_all 1.666
_refine_ls_restrained_S_obs 1.641
_refine_ls_R_factor_all 0.0342
_refine_ls_R_factor_obs 0.0323
_refine_ls_shift/esd_max 0.001
_refine_ls_shift/esd_mean 0.000
_refine_ls_structure_factor_coef Fsqd
_refine_ls_weighting_scheme
; calc 
 [0.00000+1.00000exp(5.00(sin\q/\l)^2^)]/ 
   [\s^2^(Fo^2^)+0.0000+1.3352*P+(0.0527P)^2^+0.0000sin\q/\l] 
 where P = 0.33333Fo^2^ + 0.66667Fc^2^ 
;
_refine_ls_wR_factor_all 0.0843
_refine_ls_wR_factor_obs 0.0812
_reflns_number_observed 5000
_reflns_number_total 5208
_reflns_observed_criterion >2sigma(I)
_cod_data_source_file om980001o.cif
_cod_data_source_block 8a
_cod_original_sg_symbol_H-M P-1
_cod_database_code 4078394

loop_
_symmetry_equiv_pos_as_xyz
'x, y, z'
'-x, -y, -z'

loop_
_atom_site_aniso_label
_atom_site_aniso_U_11
_atom_site_aniso_U_22
_atom_site_aniso_U_33
_atom_site_aniso_U_23
_atom_site_aniso_U_13
_atom_site_aniso_U_12
Ru1 0.01696(12) 0.02067(13) 0.02010(12) -0.00336(7) -0.00662(8) -0.00030(6)
P1 0.0174(3) 0.0198(3) 0.0205(3) -0.0010(2) -0.0068(2) -0.0007(2)
O1 0.0482(11) 0.0490(12) 0.0246(9) 0.0067(8) -0.0139(8) -0.0037(9)
O2 0.0442(11) 0.0414(10) 0.0362(10) -0.0093(8) -0.0214(9) 0.0054(8)
N1 0.0243(9) 0.0267(10) 0.0316(10) -0.0048(8) -0.0112(8) -0.0011(7)
C1 0.0240(11) 0.0395(13) 0.0316(12) -0.0115(10) -0.0147(9) 0.0105(9)
C2 0.0300(12) 0.0293(12) 0.0281(11) -0.0045(9) -0.0097(10) 0.0116(9)
C3 0.0251(11) 0.0241(11) 0.0346(12) -0.0087(9) -0.0086(9) 0.0060(9)
C4 0.0200(10) 0.0311(12) 0.0298(11) -0.0110(9) -0.0059(9) 0.0056(9)
C5 0.0212(10) 0.0363(13) 0.0261(11) -0.0082(9) -0.0037(9) 0.0035(9)
C6 0.0172(10) 0.0382(13) 0.0336(12) -0.0107(10) -0.0077(9) 0.0039(9)
C7 0.0411(15) 0.068(2) 0.0411(15) -0.0206(14) -0.0242(13) 0.0097(14)
C8 0.054(2) 0.0335(14) 0.0342(14) 0.0027(11) -0.0117(12) 0.0124(12)
C9 0.0381(14) 0.0278(13) 0.053(2) -0.0091(11) -0.0074(12) -0.0024(11)
C10 0.0385(14) 0.047(2) 0.0393(14) -0.0220(12) -0.0164(12) 0.0084(11)
C11 0.0381(15) 0.057(2) 0.0297(13) -0.0033(12) -0.0012(11) -0.0094(13)
C12 0.0256(12) 0.055(2) 0.051(2) -0.0161(13) -0.0104(12) -0.0089(12)
C13 0.0402(14) 0.0277(12) 0.0366(13) -0.0087(11) -0.0162(11) -0.0001(10)
C14 0.092(3) 0.047(2) 0.055(2) -0.025(2) -0.031(2) 0.000(2)
C15 0.0215(10) 0.0304(11) 0.0239(10) 0.0030(9) -0.0053(9) -0.0026(8)
C16 0.0285(11) 0.0357(13) 0.0215(11) 0.0025(9) -0.0071(9) 0.0019(9)
C17 0.066(2) 0.073(2) 0.051(2) -0.022(2) -0.029(2) 0.007(2)
C18 0.058(2) 0.078(2) 0.0267(13) -0.0020(14) -0.0164(13) -0.014(2)
C19 0.0267(12) 0.0267(12) 0.0499(15) -0.0060(11) -0.0144(11) -0.0013(9)
C20 0.0347(14) 0.0313(14) 0.082(2) -0.0190(14) -0.0258(15) -0.0025(11)
C21 0.047(2) 0.040(2) 0.080(2) -0.030(2) -0.041(2) 0.0070(13)
C22 0.055(2) 0.041(2) 0.052(2) -0.0207(13) -0.0340(15) 0.0097(13)
C23 0.0364(13) 0.0264(11) 0.0392(13) -0.0084(10) -0.0219(11) 0.0021(9)
C24 0.0219(10) 0.0203(10) 0.0348(12) -0.0056(9) -0.0141(9) 0.0024(8)
C25 0.0255(11) 0.0316(12) 0.0281(11) -0.0096(9) -0.0102(9) 0.0017(9)
C26 0.0299(12) 0.0423(14) 0.0407(14) -0.0225(11) -0.0143(11) 0.0104(10)
C27 0.0420(14) 0.0294(13) 0.051(2) -0.0146(11) -0.0242(13) 0.0128(11)
C28 0.0423(15) 0.0262(13) 0.049(2) 0.0028(11) -0.0122(13) 0.0066(11)
C29 0.0291(12) 0.0286(12) 0.0360(13) 0.0008(10) -0.0052(10) 0.0054(10)
C30 0.0216(10) 0.0221(10) 0.0268(10) -0.0059(8) -0.0111(9) 0.0012(8)
F4 0.0801(15) 0.0477(11) 0.0492(11) -0.0126(8) -0.0290(10) 0.0200(10)
F3 0.0375(10) 0.0496(11) 0.0829(15) -0.0142(10) -0.0085(10) 0.0035(8)
F2 0.0506(12) 0.0621(14) 0.096(2) 0.0006(12) -0.0163(12) -0.0188(10)
F1 0.089(2) 0.115(2) 0.0372(10) -0.0213(12) -0.0217(11) 0.033(2)
B1 0.038(2) 0.040(2) 0.037(2) -0.0076(12) -0.0096(13) 0.0062(12)

loop_
_atom_site_label
_atom_site_type_symbol
_atom_site_fract_x
_atom_site_fract_y
_atom_site_fract_z
_atom_site_U_iso_or_equiv
_atom_site_thermal_displace_type
_atom_site_occupancy
_atom_site_calc_flag
_atom_site_refinement_flags
Ru1 Ru -0.32716(2) 0.239154(13) 0.314081(13) 0.01941(10) Uani 1 d .
P1 P -0.07994(6) 0.25405(4) 0.23806(5) 0.01975(13) Uani 1 d .
O1 O -0.0351(2) 0.3599(2) -0.0935(2) 0.0428(5) Uani 1 d .
O2 O -0.0310(2) 0.1855(2) -0.0044(2) 0.0386(4) Uani 1 d .
N1 N -0.3123(2) 0.1120(2) 0.2415(2) 0.0274(4) Uani 1 d .
C1 C -0.5058(3) 0.3067(2) 0.2457(2) 0.0301(5) Uani 1 d .
C2 C -0.4096(3) 0.3938(2) 0.2224(2) 0.0299(5) Uani 1 d .
C3 C -0.3657(3) 0.4132(2) 0.3119(2) 0.0283(5) Uani 1 d .
C4 C -0.4278(2) 0.3496(2) 0.4251(2) 0.0272(5) Uani 1 d .
C5 C -0.5344(3) 0.2653(2) 0.4496(2) 0.0290(5) Uani 1 d .
C6 C -0.5694(2) 0.2418(2) 0.3601(2) 0.0297(5) Uani 1 d .
C7 C -0.5461(3) 0.2797(3) 0.1520(3) 0.0462(7) Uani 1 d .
H7A H -0.6140(3) 0.2169(3) 0.1834(3) 0.069 Uiso 1 calc R
H7B H -0.4589(3) 0.2634(3) 0.0935(3) 0.069 Uiso 1 calc R
H7C H -0.5916(3) 0.3413(3) 0.1184(3) 0.069 Uiso 1 calc R
C8 C -0.3553(4) 0.4690(2) 0.1056(2) 0.0436(7) Uani 1 d .
H8A H -0.2894(4) 0.5248(2) 0.1047(2) 0.065 Uiso 1 calc R
H8B H -0.4375(4) 0.5028(2) 0.0874(2) 0.065 Uiso 1 calc R
H8C H -0.3038(4) 0.4280(2) 0.0492(2) 0.065 Uiso 1 calc R
C9 C -0.2631(3) 0.5076(2) 0.2867(3) 0.0420(6) Uani 1 d .
H9A H -0.2310(3) 0.5419(2) 0.2054(3) 0.063 Uiso 1 calc R
H9B H -0.1791(3) 0.4823(2) 0.3075(3) 0.063 Uiso 1 calc R
H9C H -0.3125(3) 0.5598(2) 0.3306(3) 0.063 Uiso 1 calc R
C10 C -0.3887(3) 0.3752(3) 0.5203(2) 0.0390(6) Uani 1 d .
H10A H -0.4407(3) 0.3240(3) 0.5918(2) 0.059 Uiso 1 calc R
H10B H -0.4157(3) 0.4485(3) 0.5274(2) 0.059 Uiso 1 calc R
H10C H -0.2843(3) 0.3695(3) 0.5034(2) 0.059 Uiso 1 calc R
C11 C -0.6093(3) 0.2034(3) 0.5703(2) 0.0454(7) Uani 1 d .
H11A H -0.5721(3) 0.2300(3) 0.6209(2) 0.068 Uiso 1 calc R
H11B H -0.5909(3) 0.1267(3) 0.5760(2) 0.068 Uiso 1 calc R
H11C H -0.7136(3) 0.2133(3) 0.5923(2) 0.068 Uiso 1 calc R
C12 C -0.6728(3) 0.1491(3) 0.3816(3) 0.0438(6) Uani 1 d .
H12A H -0.6839(3) 0.1452(3) 0.3102(3) 0.066 Uiso 1 calc R
H12B H -0.7669(3) 0.1601(3) 0.4363(3) 0.066 Uiso 1 calc R
H12C H -0.6347(3) 0.0818(3) 0.4124(3) 0.066 Uiso 1 calc R
C13 C -0.3058(3) 0.0484(2) 0.1905(2) 0.0338(5) Uani 1 d .
C14 C -0.2976(6) -0.0303(3) 0.1228(4) 0.0606(10) Uani 1 d .
H14A H -0.3554(76) -0.0082(55) 0.0812(59) 0.098(19) Uiso 1 d .
H14B H -0.3365(75) -0.1054(61) 0.1647(59) 0.104(20) Uiso 1 d .
H14C H -0.2077(82) -0.0262(57) 0.0714(63) 0.101(21) Uiso 1 d .
C15 C -0.0068(2) 0.3249(2) 0.0878(2) 0.0275(5) Uani 1 d .
H15A H -0.0209(2) 0.4030(2) 0.0819(2) 0.033 Uiso 1 calc R
H15B H 0.0985(2) 0.3148(2) 0.0581(2) 0.033 Uiso 1 calc R
C16 C -0.0762(3) 0.2870(2) 0.0146(2) 0.0306(5) Uani 1 d .
H16A H -0.1838(3) 0.2842(2) 0.0518(2) 0.037 Uiso 1 calc R
C17 C -0.0662(5) 0.1802(4) -0.1022(3) 0.0599(9) Uani 1 d .
H17A H -0.1693(5) 0.1586(4) -0.0806(3) 0.072 Uiso 1 calc R
H17B H -0.0052(5) 0.1292(4) -0.1439(3) 0.072 Uiso 1 calc R
C18 C -0.0330(4) 0.2962(3) -0.1725(3) 0.0551(8) Uani 1 d .
H18A H 0.0631(4) 0.3031(3) -0.2334(3) 0.066 Uiso 1 calc R
H18B H -0.1070(4) 0.3194(3) -0.2076(3) 0.066 Uiso 1 calc R
C19 C 0.1157(3) 0.4079(2) 0.2461(3) 0.0346(5) Uani 1 d .
H19A H 0.1443(3) 0.4307(2) 0.1658(3) 0.042 Uiso 1 calc R
C20 C 0.1816(3) 0.4556(2) 0.3044(3) 0.0467(7) Uani 1 d .
H20A H 0.2551(3) 0.5107(2) 0.2635(3) 0.056 Uiso 1 calc R
C21 C 0.1410(4) 0.4234(3) 0.4202(3) 0.0479(8) Uani 1 d .
H21A H 0.1876(4) 0.4556(3) 0.4590(3) 0.058 Uiso 1 calc R
C22 C 0.0322(4) 0.3441(2) 0.4812(3) 0.0437(7) Uani 1 d .
H22A H 0.0034(4) 0.3226(2) 0.5616(3) 0.052 Uiso 1 calc R
C23 C -0.0343(3) 0.2965(2) 0.4238(2) 0.0315(5) Uani 1 d .
H23A H -0.1094(3) 0.2427(2) 0.4654(2) 0.038 Uiso 1 calc R
C24 C 0.0082(2) 0.3269(2) 0.3056(2) 0.0247(4) Uani 1 d .
C25 C 0.1495(3) 0.1158(2) 0.1668(2) 0.0277(5) Uani 1 d .
H25A H 0.1892(3) 0.1716(2) 0.1003(2) 0.033 Uiso 1 calc R
C26 C 0.2252(3) 0.0231(2) 0.1835(2) 0.0352(5) Uani 1 d .
H26A H 0.3163(3) 0.0160(2) 0.1283(2) 0.042 Uiso 1 calc R
C27 C 0.1693(3) -0.0589(2) 0.2795(3) 0.0380(6) Uani 1 d .
H27A H 0.2219(3) -0.1219(2) 0.2907(3) 0.046 Uiso 1 calc R
C28 C 0.0365(3) -0.0483(2) 0.3588(3) 0.0422(6) Uani 1 d .
H28A H -0.0028(3) -0.1045(2) 0.4249(3) 0.051 Uiso 1 calc R
C29 C -0.0408(3) 0.0441(2) 0.3428(2) 0.0345(5) Uani 1 d .
H29A H -0.1326(3) 0.0500(2) 0.3979(2) 0.041 Uiso 1 calc R
C30 C 0.0151(2) 0.1275(2) 0.2473(2) 0.0227(4) Uani 1 d .
F4 F -0.4545(3) 0.1499(2) 0.9471(2) 0.0576(5) Uani 1 d .
F3 F -0.6219(2) 0.2635(2) 0.9162(2) 0.0604(5) Uani 1 d .
F2 F -0.3942(3) 0.3271(2) 0.8697(3) 0.0748(7) Uani 1 d .
F1 F -0.4465(3) 0.2170(3) 0.7696(2) 0.0809(8) Uani 1 d .
B1 B -0.4778(4) 0.2408(3) 0.8740(3) 0.0397(6) Uani 1 d .
H1 H -0.2869(36) 0.1636(27) 0.4055(28) 0.030(7) Uiso 1 d .

loop_
_atom_type_symbol
_atom_type_description
_atom_type_scat_dispersion_real
_atom_type_scat_dispersion_imag
_atom_type_scat_source
C C 0.0033 0.0016 'International Tables Vol C Tables 4.2.6.8 and 6.1.1.4'
H H 0.0000 0.0000 'International Tables Vol C Tables 4.2.6.8 and 6.1.1.4'
B B 0.0013 0.0007 'International Tables Vol C Tables 4.2.6.8 and 6.1.1.4'
N N 0.0061 0.0033 'International Tables Vol C Tables 4.2.6.8 and 6.1.1.4'
O O 0.0106 0.0060 'International Tables Vol C Tables 4.2.6.8 and 6.1.1.4'
F F 0.0171 0.0103 'International Tables Vol C Tables 4.2.6.8 and 6.1.1.4'
P P 0.1023 0.0942 'International Tables Vol C Tables 4.2.6.8 and 6.1.1.4'
Ru Ru -1.2594 0.8363 'International Tables Vol C Tables 4.2.6.8 and 6.1.1.4'

loop_
_geom_angle_atom_site_label_1
_geom_angle_atom_site_label_2
_geom_angle_atom_site_label_3
_geom_angle
N1 Ru1 C4 158.01(9)
N1 Ru1 C3 150.41(9)
C4 Ru1 C3 37.50(9)
N1 Ru1 C5 120.40(9)
C4 Ru1 C5 37.65(9)
C3 Ru1 C5 67.01(9)
N1 Ru1 C6 92.79(9)
C4 Ru1 C6 67.03(9)
C3 Ru1 C6 78.51(9)
C5 Ru1 C6 36.49(9)
N1 Ru1 P1 86.45(6)
C4 Ru1 P1 114.94(7)
C3 Ru1 P1 97.44(7)
C5 Ru1 P1 149.42(7)
C6 Ru1 P1 170.26(7)
N1 Ru1 C1 90.39(9)
C4 Ru1 C1 78.72(9)
C3 Ru1 C1 65.59(9)
C5 Ru1 C1 66.10(9)
C6 Ru1 C1 37.09(9)
P1 Ru1 C1 133.18(7)
N1 Ru1 C2 114.04(9)
C4 Ru1 C2 66.56(9)
C3 Ru1 C2 36.73(9)
C5 Ru1 C2 77.50(9)
C6 Ru1 C2 65.21(10)
P1 Ru1 C2 106.28(7)
C1 Ru1 C2 35.26(10)
N1 Ru1 H1 86.6(12)
C4 Ru1 H1 92.6(12)
C3 Ru1 H1 123.0(12)
C5 Ru1 H1 88.1(13)
C6 Ru1 H1 111.1(13)
P1 Ru1 H1 78.6(13)
C1 Ru1 H1 147.9(13)
C2 Ru1 H1 158.8(12)
C24 P1 C15 103.23(11)
C24 P1 C30 99.92(10)
C15 P1 C30 105.27(11)
C24 P1 Ru1 115.70(8)
C15 P1 Ru1 114.46(8)
C30 P1 Ru1 116.38(8)
C16 O1 C18 105.7(2)
C16 O2 C17 103.6(2)
C13 N1 Ru1 172.4(2)
C2 C1 C6 120.4(2)
C2 C1 C7 120.6(2)
C6 C1 C7 118.9(2)
C2 C1 Ru1 73.82(13)
C6 C1 Ru1 70.05(13)
C7 C1 Ru1 129.1(2)
C1 C2 C3 119.3(2)
C1 C2 C8 120.6(2)
C3 C2 C8 120.1(2)
C1 C2 Ru1 70.92(13)
C3 C2 Ru1 68.04(13)
C8 C2 Ru1 135.4(2)
C4 C3 C2 120.5(2)
C4 C3 C9 120.3(2)
C2 C3 C9 119.1(2)
C4 C3 Ru1 70.08(13)
C2 C3 Ru1 75.23(14)
C9 C3 Ru1 131.5(2)
C3 C4 C5 119.6(2)
C3 C4 C10 120.2(2)
C5 C4 C10 120.1(2)
C3 C4 Ru1 72.41(13)
C5 C4 Ru1 72.98(14)
C10 C4 Ru1 129.5(2)
C6 C5 C4 119.6(2)
C6 C5 C11 120.4(2)
C4 C5 C11 120.1(2)
C6 C5 Ru1 71.88(13)
C4 C5 Ru1 69.37(13)
C11 C5 Ru1 131.8(2)
C5 C6 C1 120.3(2)
C5 C6 C12 120.9(2)
C1 C6 C12 118.8(2)
C5 C6 Ru1 71.63(13)
C1 C6 Ru1 72.86(13)
C12 C6 Ru1 127.7(2)
C1 C7 H7A 109.5(2)
C1 C7 H7B 109.5(2)
H7A C7 H7B 109.5
C1 C7 H7C 109.5(2)
H7A C7 H7C 109.5
H7B C7 H7C 109.5
C2 C8 H8A 109.5(2)
C2 C8 H8B 109.5(2)
H8A C8 H8B 109.5
C2 C8 H8C 109.47(15)
H8A C8 H8C 109.5
H8B C8 H8C 109.5
C3 C9 H9A 109.5(2)
C3 C9 H9B 109.47(15)
H9A C9 H9B 109.5
C3 C9 H9C 109.47(15)
H9A C9 H9C 109.5
H9B C9 H9C 109.5
C4 C10 H10A 109.5(2)
C4 C10 H10B 109.47(15)
H10A C10 H10B 109.5
C4 C10 H10C 109.47(14)
H10A C10 H10C 109.5
H10B C10 H10C 109.5
C5 C11 H11A 109.5(2)
C5 C11 H11B 109.5(2)
H11A C11 H11B 109.5
C5 C11 H11C 109.5(2)
H11A C11 H11C 109.5
H11B C11 H11C 109.5
C6 C12 H12A 109.5(2)
C6 C12 H12B 109.5(2)
H12A C12 H12B 109.5
C6 C12 H12C 109.5(2)
H12A C12 H12C 109.5
H12B C12 H12C 109.5
N1 C13 C14 178.3(3)
C13 C14 H14A 107.2(43)
C13 C14 H14B 117.3(39)
H14A C14 H14B 103.2(56)
C13 C14 H14C 108.5(46)
H14A C14 H14C 105.0(60)
H14B C14 H14C 114.6(58)
C16 C15 P1 113.5(2)
C16 C15 H15A 108.86(13)
P1 C15 H15A 108.86(9)
C16 C15 H15B 108.86(13)
P1 C15 H15B 108.86(8)
H15A C15 H15B 107.7
O2 C16 O1 106.8(2)
O2 C16 C15 112.3(2)
O1 C16 C15 109.4(2)
O2 C16 H16A 109.46(14)
O1 C16 H16A 109.46(14)
C15 C16 H16A 109.46(13)
O2 C17 C18 102.0(3)
O2 C17 H17A 111.4(2)
C18 C17 H17A 111.4(2)
O2 C17 H17B 111.4(2)
C18 C17 H17B 111.4(2)
H17A C17 H17B 109.2
O1 C18 C17 105.4(2)
O1 C18 H18A 110.7(2)
C17 C18 H18A 110.7(2)
O1 C18 H18B 110.7(2)
C17 C18 H18B 110.7(2)
H18A C18 H18B 108.8
C24 C19 C20 120.0(3)
C24 C19 H19A 120.0(2)
C20 C19 H19A 120.0(2)
C21 C20 C19 120.5(3)
C21 C20 H20A 119.8(2)
C19 C20 H20A 119.8(2)
C20 C21 C22 120.4(3)
C20 C21 H21A 119.8(2)
C22 C21 H21A 119.8(2)
C21 C22 C23 119.5(3)
C21 C22 H22A 120.2(2)
C23 C22 H22A 120.2(2)
C22 C23 C24 120.7(3)
C22 C23 H23A 119.7(2)
C24 C23 H23A 119.66(14)
C19 C24 C23 118.9(2)
C19 C24 P1 124.0(2)
C23 C24 P1 117.1(2)
C26 C25 C30 120.3(2)
C26 C25 H25A 119.8(2)
C30 C25 H25A 119.84(14)
C27 C26 C25 120.8(2)
C27 C26 H26A 119.6(2)
C25 C26 H26A 119.6(2)
C28 C27 C26 119.2(2)
C28 C27 H27A 120.4(2)
C26 C27 H27A 120.4(2)
C27 C28 C29 120.6(3)
C27 C28 H28A 119.7(2)
C29 C28 H28A 119.7(2)
C30 C29 C28 120.7(2)
C30 C29 H29A 119.67(14)
C28 C29 H29A 119.7(2)
C29 C30 C25 118.4(2)
C29 C30 P1 119.1(2)
C25 C30 P1 122.2(2)
F1 B1 F3 109.7(3)
F1 B1 F4 107.7(3)
F3 B1 F4 108.0(3)
F1 B1 F2 112.8(3)
F3 B1 F2 108.9(3)
F4 B1 F2 109.7(3)

loop_
_geom_bond_atom_site_label_1
_geom_bond_atom_site_label_2
_geom_bond_distance
Ru1 N1 2.032(2)
Ru1 C4 2.205(2)
Ru1 C3 2.236(2)
Ru1 C5 2.253(2)
Ru1 C6 2.256(2)
Ru1 P1 2.2895(9)
Ru1 C1 2.294(2)
Ru1 C2 2.331(2)
Ru1 H1 1.50(3)
P1 C24 1.832(2)
P1 C15 1.836(2)
P1 C30 1.838(2)
O1 C16 1.421(3)
O1 C18 1.439(4)
O2 C16 1.401(3)
O2 C17 1.440(4)
N1 C13 1.145(4)
C1 C2 1.401(4)
C1 C6 1.448(4)
C1 C7 1.511(3)
C2 C3 1.442(4)
C2 C8 1.515(3)
C3 C4 1.428(4)
C3 C9 1.507(4)
C4 C5 1.439(4)
C4 C10 1.516(3)
C5 C6 1.412(4)
C5 C11 1.508(4)
C6 C12 1.506(4)
C7 H7A 0.98
C7 H7B 0.98
C7 H7C 0.98
C8 H8A 0.98
C8 H8B 0.98
C8 H8C 0.98
C9 H9A 0.98
C9 H9B 0.98
C9 H9C 0.98
C10 H10A 0.98
C10 H10B 0.98
C10 H10C 0.98
C11 H11A 0.98
C11 H11B 0.98
C11 H11C 0.98
C12 H12A 0.98
C12 H12B 0.98
C12 H12C 0.98
C13 C14 1.461(4)
C14 H14A 0.91(7)
C14 H14B 1.00(7)
C14 H14C 0.90(7)
C15 C16 1.514(3)
C15 H15A 0.99
C15 H15B 0.99
C16 H16A 1.00
C17 C18 1.529(6)
C17 H17A 0.99
C17 H17B 0.99
C18 H18A 0.99
C18 H18B 0.99
C19 C24 1.393(4)
C19 C20 1.396(4)
C19 H19A 0.95
C20 C21 1.371(6)
C20 H20A 0.95
C21 C22 1.389(5)
C21 H21A 0.95
C22 C23 1.392(4)
C22 H22A 0.95
C23 C24 1.397(4)
C23 H23A 0.95
C25 C26 1.391(4)
C25 C30 1.399(3)
C25 H25A 0.95
C26 C27 1.381(4)
C26 H26A 0.95
C27 C28 1.379(4)
C27 H27A 0.95
C28 C29 1.394(4)
C28 H28A 0.95
C29 C30 1.388(3)
C29 H29A 0.95
F4 B1 1.384(4)
F3 B1 1.380(4)
F2 B1 1.384(4)
F1 B1 1.377(4)
